data_4108148
loop_
_publ_author_name
'Holland, Ryan L.'
'Bunker, Kevin D.'
'Chen, Christopher H.'
'DiPasquale, Antonio G.'
'Rheingold, Arnold L.'
'Baldridge, Kim K.'
'O'Connor, Joseph M.'

_publ_section_title
;
 Reactions of a Metallacyclobutene Complex with Alkenes
;
_journal_coden_ASTM JACSAT
_journal_issue 31
_journal_name_full 'Journal of the American Chemical Society'
_journal_page_first 10093
_journal_page_last 10095
_journal_paper_doi 10.1021/ja803701z
_journal_volume 130
_journal_year 2008
_chemical_formula_moiety 'C24 H27 Co N2 O4 S Si'
_chemical_formula_sum 'C24 H27 Co N2 O4 S Si'
_chemical_formula_weight 526.56
_space_group_IT_number 2
_symmetry_cell_setting triclinic
_symmetry_space_group_name_Hall '-P 1'
_symmetry_space_group_name_H-M 'P -1'
_atom_sites_solution_hydrogens geom
_atom_sites_solution_primary direct
_atom_sites_solution_secondary difmap
_audit_creation_method SHELXL-97
_cell_angle_alpha 101.3900(10)
_cell_angle_beta 101.1400(10)
_cell_angle_gamma 112.0290(10)
_cell_formula_units_Z 2
_cell_length_a 9.2160(4)
_cell_length_b 11.2160(5)
_cell_length_c 13.5220(9)
_cell_measurement_temperature 100(2)
_cell_volume 1213.98(11)
_computing_cell_refinement 'Bruker SMART'
_computing_data_collection 'Bruker SMART'
_computing_data_reduction 'Bruker SAINT'
_computing_molecular_graphics ORTEP-32
_computing_publication_material WinGX
_computing_structure_refinement SHELXL-97
_computing_structure_solution SIR-2004
_diffrn_ambient_temperature 100(2)
_diffrn_measured_fraction_theta_full 0.995
_diffrn_measured_fraction_theta_max 0.923
_diffrn_measurement_device_type 'CCD area detector'
_diffrn_measurement_method 'phi and omega scans'
_diffrn_radiation_monochromator graphite
_diffrn_radiation_source 'fine-focus sealed tube'
_diffrn_radiation_type MoK\a
_diffrn_radiation_wavelength 0.71073
_diffrn_reflns_av_R_equivalents 0.0289
_diffrn_reflns_av_sigmaI/netI 0.0274
_diffrn_reflns_limit_h_max 12
_diffrn_reflns_limit_h_min -12
_diffrn_reflns_limit_k_max 14
_diffrn_reflns_limit_k_min -14
_diffrn_reflns_limit_l_max 17
_diffrn_reflns_limit_l_min -17
_diffrn_reflns_number 25219
_diffrn_reflns_theta_full 25.00
_diffrn_reflns_theta_max 28.12
_diffrn_reflns_theta_min 1.61
_exptl_absorpt_coefficient_mu 0.875
_exptl_absorpt_correction_T_max 0.9658
_exptl_absorpt_correction_T_min 0.7980
_exptl_absorpt_correction_type multi-scan
_exptl_absorpt_process_details SADABS
_exptl_crystal_colour orange
_exptl_crystal_density_diffrn 1.440
_exptl_crystal_description plate
_exptl_crystal_F_000 548
_exptl_crystal_size_max 0.27
_exptl_crystal_size_mid 0.24
_exptl_crystal_size_min 0.04
_refine_diff_density_max 0.442
_refine_diff_density_min -0.336
_refine_diff_density_rms 0.060
_refine_ls_extinction_method none
_refine_ls_goodness_of_fit_ref 1.028
_refine_ls_hydrogen_treatment constr
_refine_ls_matrix_type full
_refine_ls_number_parameters 302
_refine_ls_number_reflns 5483
_refine_ls_number_restraints 0
_refine_ls_restrained_S_all 1.028
_refine_ls_R_factor_all 0.0393
_refine_ls_R_factor_gt 0.0299
_refine_ls_shift/su_max 0.001
_refine_ls_shift/su_mean 0.000
_refine_ls_structure_factor_coef Fsqd
_refine_ls_weighting_details 'calc w=1/[\s^2^(Fo^2^)+(0.0287P)^2^+0.9032P] where P=(Fo^2^+2Fc^2^)/3'
_refine_ls_weighting_scheme calc
_refine_ls_wR_factor_gt 0.0673
_refine_ls_wR_factor_ref 0.0720
_reflns_number_gt 4692
_reflns_number_total 5483
_reflns_threshold_expression >2sigma(I)
_cod_data_source_file ja803701z-file016.cif
_cod_data_source_block rlh2140
_cod_depositor_comments
;
 Updated bibliographic information.

 Antanas Vaitkus,
 2019-10-09
;
_cod_database_code 4108148

loop_
_symmetry_equiv_pos_as_xyz
'x, y, z'
'-x, -y, -z'

loop_
_atom_site_label
_atom_site_type_symbol
_atom_site_fract_x
_atom_site_fract_y
_atom_site_fract_z
_atom_site_U_iso_or_equiv
_atom_site_adp_type
_atom_site_occupancy
_atom_site_symmetry_multiplicity
_atom_site_calc_flag
_atom_site_refinement_flags
C1 C 0.4695(2) 0.5840(2) 0.23698(15) 0.0232(4) Uani 1 1 d .
H1 H 0.4667 0.5138 0.1857 0.028 Uiso 1 1 calc R
C2 C 0.4772(2) 0.5890(2) 0.34403(15) 0.0233(4) Uani 1 1 d .
H2 H 0.4781 0.5217 0.3744 0.028 Uiso 1 1 calc R
C3 C 0.4831(2) 0.7142(2) 0.39627(15) 0.0270(4) Uani 1 1 d .
H3 H 0.4912 0.7446 0.4672 0.032 Uiso 1 1 calc R
C4 C 0.4746(2) 0.7841(2) 0.32120(17) 0.0276(4) Uani 1 1 d .
H4 H 0.4741 0.8685 0.3337 0.033 Uiso 1 1 calc R
C5 C 0.4670(2) 0.7034(2) 0.22253(16) 0.0266(4) Uani 1 1 d .
H5 H 0.4614 0.7262 0.1599 0.032 Uiso 1 1 calc R
C6 C 0.1121(2) 0.40355(17) 0.22841(13) 0.0163(3) Uani 1 1 d .
H6 H 0.0162 0.3750 0.1677 0.020 Uiso 1 1 calc R
C7 C 0.1047(2) 0.47654(17) 0.32598(13) 0.0154(3) Uani 1 1 d .
C8 C -0.0094(2) 0.54570(17) 0.32175(13) 0.0146(3) Uani 1 1 d .
H8 H -0.0103 0.5801 0.3940 0.018 Uiso 1 1 calc R
C9 C 0.0861(2) 0.66668(17) 0.28659(13) 0.0150(3) Uani 1 1 d .
C10 C 0.0881(2) 0.62802(17) 0.17992(13) 0.0146(3) Uani 1 1 d .
H10 H -0.0045 0.5415 0.1390 0.017 Uiso 1 1 calc R
C11 C 0.1854(2) 0.31080(18) 0.22870(14) 0.0193(4) Uani 1 1 d .
C12 C 0.1701(2) 0.45904(19) 0.42475(14) 0.0192(4) Uani 1 1 d .
C13 C -0.1853(2) 0.45236(17) 0.25548(13) 0.0165(3) Uani 1 1 d .
C14 C -0.3975(2) 0.23382(19) 0.22906(15) 0.0235(4) Uani 1 1 d .
H14A H -0.4620 0.2692 0.1891 0.028 Uiso 1 1 calc R
H14B H -0.4508 0.2015 0.2799 0.028 Uiso 1 1 calc R
C15 C -0.3860(3) 0.1207(2) 0.15626(17) 0.0320(5) Uani 1 1 d .
H15A H -0.3388 0.1521 0.1037 0.048 Uiso 1 1 calc R
H15B H -0.4935 0.0487 0.1225 0.048 Uiso 1 1 calc R
H15C H -0.3183 0.0886 0.1959 0.048 Uiso 1 1 calc R
C16 C 0.2010(2) 0.8298(2) 0.51919(14) 0.0247(4) Uani 1 1 d .
H16A H 0.3092 0.8346 0.5291 0.037 Uiso 1 1 calc R
H16B H 0.1310 0.7484 0.5302 0.037 Uiso 1 1 calc R
H16C H 0.2050 0.9060 0.5688 0.037 Uiso 1 1 calc R
C17 C -0.0931(2) 0.8196(2) 0.36051(16) 0.0260(4) Uani 1 1 d .
H17A H -0.0900 0.8968 0.4083 0.039 Uiso 1 1 calc R
H17B H -0.1621 0.7392 0.3733 0.039 Uiso 1 1 calc R
H17C H -0.1359 0.8171 0.2891 0.039 Uiso 1 1 calc R
C18 C 0.2541(2) 0.99580(19) 0.37131(15) 0.0265(4) Uani 1 1 d .
H18A H 0.2188 1.0007 0.3012 0.040 Uiso 1 1 calc R
H18B H 0.3646 1.0052 0.3861 0.040 Uiso 1 1 calc R
H18C H 0.2492 1.0669 0.4213 0.040 Uiso 1 1 calc R
C19 C -0.0379(2) 0.77053(18) 0.07338(13) 0.0178(4) Uani 1 1 d .
C20 C -0.1939(2) 0.66393(19) 0.03180(14) 0.0206(4) Uani 1 1 d .
H20 H -0.2075 0.5752 0.0163 0.025 Uiso 1 1 calc R
C21 C -0.3285(2) 0.6934(2) 0.01404(14) 0.0235(4) Uani 1 1 d .
H21 H -0.4336 0.6239 -0.0129 0.028 Uiso 1 1 calc R
C22 C -0.3065(2) 0.8262(2) 0.03630(15) 0.0263(4) Uani 1 1 d .
H22 H -0.3973 0.8451 0.0244 0.032 Uiso 1 1 calc R
C23 C -0.1515(3) 0.9305(2) 0.07580(16) 0.0275(4) Uani 1 1 d .
H23 H -0.1383 1.0191 0.0893 0.033 Uiso 1 1 calc R
C24 C -0.0151(2) 0.90376(19) 0.09550(14) 0.0223(4) Uani 1 1 d .
H24 H 0.0898 0.9738 0.1230 0.027 Uiso 1 1 calc R
O1 O 0.14383(15) 0.65984(13) 0.00525(9) 0.0203(3) Uani 1 1 d .
O2 O 0.27635(15) 0.86373(12) 0.15914(10) 0.0216(3) Uani 1 1 d .
O3 O -0.26766(15) 0.47744(13) 0.18963(10) 0.0222(3) Uani 1 1 d .
O4 O -0.23275(15) 0.33963(12) 0.28383(10) 0.0215(3) Uani 1 1 d .
Si1 Si 0.11820(6) 0.83070(5) 0.38150(4) 0.01625(11) Uani 1 1 d .
S1 S 0.13701(5) 0.73736(4) 0.10217(3) 0.01607(9) Uani 1 1 d .
Co1 Co 0.26712(3) 0.60245(2) 0.273366(17) 0.01463(7) Uani 1 1 d .
N1 N 0.2405(2) 0.23438(17) 0.22744(14) 0.0273(4) Uani 1 1 d .
N2 N 0.2217(2) 0.44656(18) 0.50442(13) 0.0280(4) Uani 1 1 d .

loop_
_atom_site_aniso_label
_atom_site_aniso_U_11
_atom_site_aniso_U_22
_atom_site_aniso_U_33
_atom_site_aniso_U_23
_atom_site_aniso_U_13
_atom_site_aniso_U_12
C1 0.0125(8) 0.0295(10) 0.0274(9) 0.0033(8) 0.0072(7) 0.0106(8)
C2 0.0111(8) 0.0285(10) 0.0288(9) 0.0081(8) 0.0020(7) 0.0090(8)
C3 0.0127(9) 0.0339(11) 0.0241(9) -0.0027(8) -0.0004(7) 0.0075(8)
C4 0.0103(8) 0.0194(10) 0.0465(12) 0.0032(9) 0.0066(8) 0.0036(7)
C5 0.0131(9) 0.0364(11) 0.0354(10) 0.0169(9) 0.0126(8) 0.0104(8)
C6 0.0132(8) 0.0179(9) 0.0195(8) 0.0066(7) 0.0054(7) 0.0074(7)
C7 0.0121(8) 0.0168(8) 0.0171(8) 0.0052(7) 0.0036(6) 0.0061(7)
C8 0.0136(8) 0.0171(8) 0.0142(7) 0.0046(6) 0.0045(6) 0.0076(7)
C9 0.0101(8) 0.0180(9) 0.0173(8) 0.0048(7) 0.0037(6) 0.0069(7)
C10 0.0121(8) 0.0150(8) 0.0169(8) 0.0054(6) 0.0042(6) 0.0057(7)
C11 0.0168(9) 0.0204(9) 0.0196(8) 0.0056(7) 0.0054(7) 0.0070(8)
C12 0.0152(8) 0.0240(9) 0.0230(9) 0.0092(7) 0.0094(7) 0.0103(7)
C13 0.0140(8) 0.0192(9) 0.0189(8) 0.0042(7) 0.0073(7) 0.0094(7)
C14 0.0120(8) 0.0226(10) 0.0310(10) 0.0089(8) 0.0049(7) 0.0024(7)
C15 0.0249(11) 0.0241(10) 0.0389(11) 0.0044(9) 0.0038(9) 0.0071(9)
C16 0.0279(10) 0.0255(10) 0.0173(8) 0.0022(7) 0.0041(7) 0.0112(8)
C17 0.0194(9) 0.0272(10) 0.0308(10) 0.0011(8) 0.0063(8) 0.0136(8)
C18 0.0295(11) 0.0184(9) 0.0268(9) 0.0019(8) 0.0092(8) 0.0070(8)
C19 0.0196(9) 0.0219(9) 0.0166(8) 0.0087(7) 0.0076(7) 0.0111(8)
C20 0.0220(9) 0.0214(9) 0.0196(8) 0.0065(7) 0.0059(7) 0.0105(8)
C21 0.0201(9) 0.0310(11) 0.0207(9) 0.0083(8) 0.0070(7) 0.0114(8)
C22 0.0291(10) 0.0370(11) 0.0258(9) 0.0148(8) 0.0117(8) 0.0234(9)
C23 0.0345(11) 0.0266(10) 0.0306(10) 0.0123(8) 0.0121(9) 0.0197(9)
C24 0.0269(10) 0.0195(9) 0.0228(9) 0.0084(7) 0.0086(8) 0.0106(8)
O1 0.0227(7) 0.0240(7) 0.0168(6) 0.0062(5) 0.0088(5) 0.0113(6)
O2 0.0183(6) 0.0183(6) 0.0240(6) 0.0050(5) 0.0054(5) 0.0046(5)
O3 0.0138(6) 0.0289(7) 0.0264(7) 0.0131(6) 0.0052(5) 0.0096(6)
O4 0.0137(6) 0.0185(6) 0.0283(7) 0.0087(5) 0.0024(5) 0.0035(5)
Si1 0.0146(2) 0.0164(2) 0.0162(2) 0.00160(18) 0.00389(18) 0.00693(19)
S1 0.0162(2) 0.0167(2) 0.01591(19) 0.00519(16) 0.00580(16) 0.00692(17)
Co1 0.01066(12) 0.01732(13) 0.01574(11) 0.00366(9) 0.00383(9) 0.00648(9)
N1 0.0245(9) 0.0248(9) 0.0380(9) 0.0116(7) 0.0119(7) 0.0139(7)
N2 0.0252(9) 0.0445(11) 0.0245(8) 0.0167(8) 0.0100(7) 0.0211(8)

loop_
_atom_type_symbol
_atom_type_description
_atom_type_scat_dispersion_real
_atom_type_scat_dispersion_imag
_atom_type_scat_source
C C 0.0033 0.0016 'International Tables Vol C Tables 4.2.6.8 and 6.1.1.4'
H H 0.0000 0.0000 'International Tables Vol C Tables 4.2.6.8 and 6.1.1.4'
O O 0.0106 0.0060 'International Tables Vol C Tables 4.2.6.8 and 6.1.1.4'
Si Si 0.0817 0.0704 'International Tables Vol C Tables 4.2.6.8 and 6.1.1.4'
S S 0.1246 0.1234 'International Tables Vol C Tables 4.2.6.8 and 6.1.1.4'
Co Co 0.3494 0.9721 'International Tables Vol C Tables 4.2.6.8 and 6.1.1.4'
N N 0.0061 0.0033 'International Tables Vol C Tables 4.2.6.8 and 6.1.1.4'

loop_
_geom_angle_atom_site_label_1
_geom_angle_atom_site_label_2
_geom_angle_atom_site_label_3
_geom_angle
C5 C1 C2 108.01(17)
C5 C1 Co1 70.59(10)
C2 C1 Co1 68.81(10)
C5 C1 H1 126.0
C2 C1 H1 126.0
Co1 C1 H1 126.2
C3 C2 C1 108.25(18)
C3 C2 Co1 70.70(10)
C1 C2 Co1 71.05(10)
C3 C2 H2 125.9
C1 C2 H2 125.9
Co1 C2 H2 124.0
C4 C3 C2 107.46(17)
C4 C3 Co1 70.04(11)
C2 C3 Co1 69.26(10)
C4 C3 H3 126.3
C2 C3 H3 126.3
Co1 C3 H3 126.0
C3 C4 C5 108.39(17)
C3 C4 Co1 70.35(11)
C5 C4 Co1 70.62(11)
C3 C4 H4 125.8
C5 C4 H4 125.8
Co1 C4 H4 124.8
C1 C5 C4 107.87(18)
C1 C5 Co1 70.35(11)
C4 C5 Co1 69.27(11)
C1 C5 H5 126.1
C4 C5 H5 126.1
Co1 C5 H5 125.9
C7 C6 C11 119.85(15)
C7 C6 Co1 67.57(10)
C11 C6 Co1 116.86(12)
C7 C6 H6 114.8
C11 C6 H6 114.8
Co1 C6 H6 114.8
C6 C7 C12 121.16(15)
C6 C7 C8 118.64(14)
C12 C7 C8 118.50(15)
C6 C7 Co1 70.57(10)
C12 C7 Co1 115.62(12)
C8 C7 Co1 96.06(11)
C7 C8 C13 113.59(14)
C7 C8 C9 100.69(13)
C13 C8 C9 118.16(14)
C7 C8 H8 107.9
C13 C8 H8 107.9
C9 C8 H8 107.9
C10 C9 C8 112.52(14)
C10 C9 Si1 134.18(13)
C8 C9 Si1 110.52(11)
C10 C9 Co1 67.72(9)
C8 C9 Co1 92.31(10)
Si1 C9 Co1 125.37(8)
C9 C10 S1 125.20(13)
C9 C10 Co1 71.52(9)
S1 C10 Co1 120.15(9)
C9 C10 H10 111.4
S1 C10 H10 111.4
Co1 C10 H10 111.4
N1 C11 C6 178.4(2)
N2 C12 C7 178.9(2)
O3 C13 O4 125.96(16)
O3 C13 C8 125.43(16)
O4 C13 C8 108.61(14)
O4 C14 C15 108.96(15)
O4 C14 H14A 109.9
C15 C14 H14A 109.9
O4 C14 H14B 109.9
C15 C14 H14B 109.9
H14A C14 H14B 108.3
C14 C15 H15A 109.5
C14 C15 H15B 109.5
H15A C15 H15B 109.5
C14 C15 H15C 109.5
H15A C15 H15C 109.5
H15B C15 H15C 109.5
Si1 C16 H16A 109.5
Si1 C16 H16B 109.5
H16A C16 H16B 109.5
Si1 C16 H16C 109.5
H16A C16 H16C 109.5
H16B C16 H16C 109.5
Si1 C17 H17A 109.5
Si1 C17 H17B 109.5
H17A C17 H17B 109.5
Si1 C17 H17C 109.5
H17A C17 H17C 109.5
H17B C17 H17C 109.5
Si1 C18 H18A 109.5
Si1 C18 H18B 109.5
H18A C18 H18B 109.5
Si1 C18 H18C 109.5
H18A C18 H18C 109.5
H18B C18 H18C 109.5
C24 C19 C20 121.59(17)
C24 C19 S1 118.47(14)
C20 C19 S1 119.93(14)
C21 C20 C19 118.47(17)
C21 C20 H20 120.8
C19 C20 H20 120.8
C22 C21 C20 120.21(18)
C22 C21 H21 119.9
C20 C21 H21 119.9
C23 C22 C21 120.68(18)
C23 C22 H22 119.7
C21 C22 H22 119.7
C22 C23 C24 120.26(18)
C22 C23 H23 119.9
C24 C23 H23 119.9
C23 C24 C19 118.78(18)
C23 C24 H24 120.6
C19 C24 H24 120.6
C13 O4 C14 118.24(14)
C18 Si1 C17 108.57(9)
C18 Si1 C16 105.95(9)
C17 Si1 C16 110.01(9)
C18 Si1 C9 120.77(8)
C17 Si1 C9 103.35(8)
C16 Si1 C9 107.98(8)
O2 S1 O1 117.43(8)
O2 S1 C10 112.75(8)
O1 S1 C10 106.46(8)
O2 S1 C19 107.67(8)
O1 S1 C19 108.65(8)
C10 S1 C19 102.86(8)
C7 Co1 C10 91.12(7)
C7 Co1 C6 41.86(7)
C10 Co1 C6 87.30(7)
C7 Co1 C2 100.77(7)
C10 Co1 C2 166.95(7)
C6 Co1 C2 97.93(7)
C7 Co1 C9 70.80(7)
C10 Co1 C9 40.76(6)
C6 Co1 C9 94.41(7)
C2 Co1 C9 149.32(7)
C7 Co1 C4 143.13(8)
C10 Co1 C4 106.44(8)
C6 Co1 C4 163.74(7)
C2 Co1 C4 66.84(8)
C9 Co1 C4 101.67(7)
C7 Co1 C3 108.52(8)
C10 Co1 C3 140.14(8)
C6 Co1 C3 130.41(8)
C2 Co1 C3 40.04(8)
C9 Co1 C3 113.06(7)
C4 Co1 C3 39.61(8)
C7 Co1 C1 126.68(7)
C10 Co1 C1 127.41(7)
C6 Co1 C1 98.30(7)
C2 Co1 C1 40.14(7)
C9 Co1 C1 162.26(7)
C4 Co1 C1 66.58(8)
C3 Co1 C1 67.05(7)
C7 Co1 C5 165.65(7)
C10 Co1 C5 100.78(7)
C6 Co1 C5 129.99(8)
C2 Co1 C5 66.72(8)
C9 Co1 C5 123.53(7)
C4 Co1 C5 40.11(8)
C3 Co1 C5 66.94(8)
C1 Co1 C5 39.06(8)

loop_
_geom_bond_atom_site_label_1
_geom_bond_atom_site_label_2
_geom_bond_distance
C1 C5 1.398(3)
C1 C2 1.424(3)
C1 Co1 2.0900(17)
C1 H1 0.9300
C2 C3 1.417(3)
C2 Co1 2.0603(17)
C2 H2 0.9300
C3 C4 1.408(3)
C3 Co1 2.0792(18)
C3 H3 0.9300
C4 C5 1.430(3)
C4 Co1 2.0752(19)
C4 H4 0.9300
C5 Co1 2.0930(19)
C5 H5 0.9300
C6 C7 1.437(2)
C6 C11 1.437(2)
C6 Co1 2.0309(17)
C6 H6 0.9800
C7 C12 1.438(2)
C7 C8 1.523(2)
C7 Co1 1.9907(17)
C8 C13 1.524(2)
C8 C9 1.537(2)
C8 H8 0.9800
C9 C10 1.428(2)
C9 Si1 1.9055(17)
C9 Co1 2.0740(16)
C10 S1 1.7579(17)
C10 Co1 2.0235(16)
C10 H10 0.9800
C11 N1 1.147(2)
C12 N2 1.148(2)
C13 O3 1.202(2)
C13 O4 1.333(2)
C14 O4 1.459(2)
C14 C15 1.496(3)
C14 H14A 0.9700
C14 H14B 0.9700
C15 H15A 0.9600
C15 H15B 0.9600
C15 H15C 0.9600
C16 Si1 1.8742(18)
C16 H16A 0.9600
C16 H16B 0.9600
C16 H16C 0.9600
C17 Si1 1.8650(18)
C17 H17A 0.9600
C17 H17B 0.9600
C17 H17C 0.9600
C18 Si1 1.856(2)
C18 H18A 0.9600
C18 H18B 0.9600
C18 H18C 0.9600
C19 C24 1.389(2)
C19 C20 1.395(3)
C19 S1 1.7759(17)
C20 C21 1.388(3)
C20 H20 0.9300
C21 C22 1.387(3)
C21 H21 0.9300
C22 C23 1.377(3)
C22 H22 0.9300
C23 C24 1.388(3)
C23 H23 0.9300
C24 H24 0.9300
O1 S1 1.4492(12)
O2 S1 1.4396(13)
